data_7023519
loop_
_publ_author_name
'Yenilmez \,Cift\,ci, G\"on\"ul'
'Senkuytu, Elif'
'Durmu\,s, Mahmut'
'Yuksel, Fatma'
'K\?il\?i\,c, Adem'

_publ_section_title
;
 Fluorenylidene bridged cyclotriphosphazenes: 'turn-off' fluorescence
 probe for Cu(2+) and Fe(3+) ions.
;
_journal_issue 41
_journal_name_full 'Dalton transactions (Cambridge, England : 2003)'
_journal_page_first 14916
_journal_page_last 14926
_journal_paper_doi 10.1039/c3dt51426a
_journal_volume 42
_journal_year 2013
_chemical_formula_sum 'C41 H50 Cl10 N8 O4 P6'
_chemical_formula_weight 1259.21
_space_group_crystal_system monoclinic
_space_group_IT_number 15
_space_group_name_Hall '-C 2yc'
_space_group_name_H-M_alt 'C 1 2/c 1'
_symmetry_space_group_name_Hall '-C 2yc'
_symmetry_space_group_name_H-M 'C 1 2/c 1'
_atom_sites_solution_hydrogens geom
_atom_sites_solution_primary direct
_atom_sites_solution_secondary difmap
_audit_creation_method SHELXL-97
_cell_angle_alpha 90
_cell_angle_beta 102.524(6)
_cell_angle_gamma 90
_cell_formula_units_Z 4
_cell_length_a 37.799(4)
_cell_length_b 8.8149(10)
_cell_length_c 16.790(2)
_cell_measurement_reflns_used 9916
_cell_measurement_temperature 120.(2)
_cell_measurement_theta_max 28.27
_cell_measurement_theta_min 2.21
_cell_volume 5461.2(11)
_computing_cell_refinement 'SAINT V7.66A (Bruker AXS, 2009)'
_computing_data_collection 'Bruker APEX2'
_computing_data_reduction 'SAINT V7.66A (Bruker AXS, 2009)'
_computing_molecular_graphics 'Bruker SHELXTL'
_computing_publication_material 'Bruker SHELXTL'
_computing_structure_refinement 'SHELXL-97 (Sheldrick, 2008)'
_computing_structure_solution 'SHELXS-97 (Sheldrick, 2008)'
_diffrn_ambient_temperature 120.(2)
_diffrn_detector_area_resol_mean 8.3333
_diffrn_measured_fraction_theta_full 0.997
_diffrn_measured_fraction_theta_max 0.997
_diffrn_measurement_device_type 'Bruker APEX-II CCD'
_diffrn_measurement_method '\f and \w scans'
_diffrn_radiation_monochromator graphite
_diffrn_radiation_type MoK\a
_diffrn_radiation_wavelength 0.71073
_diffrn_reflns_av_R_equivalents 0.0489
_diffrn_reflns_av_sigmaI/netI 0.0353
_diffrn_reflns_limit_h_max 44
_diffrn_reflns_limit_h_min -44
_diffrn_reflns_limit_k_max 10
_diffrn_reflns_limit_k_min -10
_diffrn_reflns_limit_l_max 19
_diffrn_reflns_limit_l_min -19
_diffrn_reflns_number 29932
_diffrn_reflns_theta_full 25.03
_diffrn_reflns_theta_max 25.03
_diffrn_reflns_theta_min 1.10
_diffrn_source 'sealed tube'
_exptl_absorpt_coefficient_mu 0.735
_exptl_absorpt_correction_T_max 0.96
_exptl_absorpt_correction_T_min 0.78
_exptl_absorpt_correction_type multi-scan
_exptl_absorpt_process_details 'SADABS V2008/1 (Bruker AXS)'
_exptl_crystal_colour colourless
_exptl_crystal_density_diffrn 1.532
_exptl_crystal_density_method 'not measured'
_exptl_crystal_description plate
_exptl_crystal_F_000 2576
_exptl_crystal_size_max 0.370
_exptl_crystal_size_mid 0.190
_exptl_crystal_size_min 0.060
_refine_diff_density_max 0.411
_refine_diff_density_min -0.365
_refine_ls_extinction_method none
_refine_ls_goodness_of_fit_ref 1.047
_refine_ls_hydrogen_treatment mixed
_refine_ls_matrix_type full
_refine_ls_number_parameters 319
_refine_ls_number_reflns 4818
_refine_ls_number_restraints 3
_refine_ls_restrained_S_all 1.058
_refine_ls_R_factor_all 0.0424
_refine_ls_R_factor_gt 0.0324
_refine_ls_shift/su_max 0.001
_refine_ls_shift/su_mean 0.000
_refine_ls_structure_factor_coef Fsqd
_refine_ls_weighting_details 'calc w=1/[\s^2^(Fo^2^)+(0.0283P)^2^+12.8986P] where P=(Fo^2^+2Fc^2^)/3'
_refine_ls_weighting_scheme calc
_refine_ls_wR_factor_gt 0.0761
_refine_ls_wR_factor_ref 0.0831
_reflns_number_gt 4079
_reflns_number_total 4818
_reflns_threshold_expression >2sigma(I)
_cod_data_source_file c3dt51426a.txt
_cod_data_source_block CCDC_920134_GYOL8
_cod_database_code 7023519

loop_
_space_group_symop_operation_xyz
'x, y, z'
'-x, y, -z+1/2'
'x+1/2, y+1/2, z'
'-x+1/2, y+1/2, -z+1/2'
'-x, -y, -z'
'x, -y, z-1/2'
'-x+1/2, -y+1/2, -z'
'x+1/2, -y+1/2, z-1/2'

loop_
_atom_site_type_symbol
_atom_site_label
_atom_site_fract_x
_atom_site_fract_y
_atom_site_fract_z
_atom_site_U_iso_or_equiv
_atom_site_adp_type
_atom_site_calc_flag
_atom_site_refinement_flags
_atom_site_occupancy
_atom_site_disorder_assembly
_atom_site_disorder_group
P P1 0.119619(15) 1.03434(7) 0.41572(4) 0.01907(15) Uani d . 1.0 . .
P P2 0.104544(16) 1.21692(7) 0.53584(4) 0.02079(15) Uani d . 1.0 . .
P P3 0.171605(16) 1.22717(7) 0.49969(4) 0.02106(15) Uani d . 1.0 . .
N N1 0.09532(5) 1.0742(2) 0.47945(14) 0.0243(5) Uani d . 1.0 . .
N N2 0.14513(5) 1.2755(2) 0.55627(14) 0.0256(5) Uani d . 1.0 . .
N N3 0.16022(5) 1.0958(2) 0.43586(14) 0.0238(5) Uani d . 1.0 . .
N N4 0.12132(5) 0.8528(2) 0.40094(13) 0.0200(4) Uani d D 1.0 . .
H H1 0.1414(5) 0.826(3) 0.3878(17) 0.03 Uiso d D 1.0 . .
O O1 0.18464(4) 0.7559(2) 0.35242(12) 0.0330(5) Uani d . 1.0 . .
O O2 0.19218(6) 0.2381(3) 0.17464(18) 0.0689(8) Uani d D 1.0 . .
Cl Cl1 0.093802(17) 1.12279(7) 0.30703(4) 0.02994(16) Uani d . 1.0 . .
Cl Cl2 0.072185(18) 1.38965(8) 0.49069(5) 0.03715(18) Uani d . 1.0 . .
Cl Cl3 0.090071(18) 1.17572(8) 0.64057(4) 0.03425(17) Uani d . 1.0 . .
Cl Cl4 0.184014(18) 1.41256(7) 0.44224(5) 0.03395(17) Uani d . 1.0 . .
Cl Cl5 0.219422(16) 1.17582(8) 0.57081(4) 0.03367(17) Uani d . 1.0 . .
C C1 0.09113(6) 0.7604(2) 0.36567(15) 0.0163(5) Uani d . 1.0 . .
C C2 0.09685(6) 0.6307(3) 0.32388(15) 0.0180(5) Uani d . 1.0 . .
H H2 0.1208 0.6028 0.3208 0.022 Uiso calc R 1.0 . .
C C3 0.06784(6) 0.5413(2) 0.28643(15) 0.0171(5) Uani d . 1.0 . .
H H3 0.0722 0.4528 0.2577 0.021 Uiso calc R 1.0 . .
C C4 0.03254(6) 0.5788(2) 0.29017(14) 0.0146(5) Uani d . 1.0 . .
C C5 0.02751(6) 0.7067(2) 0.33490(15) 0.0178(5) Uani d . 1.0 . .
H H4 0.0037 0.7328 0.3396 0.021 Uiso calc R 1.0 . .
C C6 0.05610(6) 0.7970(3) 0.37278(16) 0.0204(5) Uani d . 1.0 . .
H H5 0.0519 0.8832 0.4034 0.024 Uiso calc R 1.0 . .
C C7 0 0.4799(3) 0.25 0.0151(7) Uani d S 1.0 . .
C C8 0.00888(6) 0.3705(2) 0.18656(15) 0.0177(5) Uani d . 1.0 . .
C C9 0.01923(6) 0.4026(3) 0.11427(16) 0.0229(5) Uani d . 1.0 . .
H H6 0.0214 0.5047 0.098 0.027 Uiso calc R 1.0 . .
C C10 0.02636(7) 0.2835(3) 0.06570(18) 0.0308(6) Uani d . 1.0 . .
H H7 0.0335 0.3044 0.016 0.037 Uiso calc R 1.0 . .
C C11 0.02304(7) 0.1344(3) 0.08947(19) 0.0338(7) Uani d . 1.0 . .
H H8 0.0279 0.054 0.0558 0.041 Uiso calc R 1.0 . .
C C12 0.01268(7) 0.1016(3) 0.16188(19) 0.0311(7) Uani d . 1.0 . .
H H9 0.0105 -0.0007 0.178 0.037 Uiso calc R 1.0 . .
C C13 0.00547(6) 0.2202(3) 0.21060(16) 0.0214(5) Uani d . 1.0 . .
C C14 0.21849(7) 0.7791(4) 0.4092(2) 0.0414(8) Uani d . 1.0 . .
H H10 0.234 0.6881 0.412 0.05 Uiso calc R 1.0 . .
H H11 0.2144 0.8002 0.4644 0.05 Uiso calc R 1.0 . .
C C15 0.23601(8) 0.9127(4) 0.3780(2) 0.0418(8) Uani d . 1.0 . .
H H12 0.2628 0.9072 0.3948 0.05 Uiso calc R 1.0 . .
H H13 0.2276 1.0094 0.3974 0.05 Uiso calc R 1.0 . .
C C16 0.22328(8) 0.8960(5) 0.2863(2) 0.0550(9) Uani d . 1.0 . .
H H14 0.223 0.9951 0.2584 0.066 Uiso calc R 1.0 . .
H H15 0.2388 0.8244 0.264 0.066 Uiso calc R 1.0 . .
C C17 0.18566(8) 0.8345(4) 0.2777(2) 0.0494(9) Uani d . 1.0 . .
H H16 0.1678 0.9182 0.2685 0.059 Uiso calc R 1.0 . .
H H17 0.1798 0.7639 0.2308 0.059 Uiso calc R 1.0 . .
C C18A 0.18079(19) 0.3939(9) 0.2009(5) 0.0598(17) Uani d PD 0.544(7) A 1
H H18A 0.1901 0.4106 0.26 0.072 Uiso calc PR 0.544(7) A 1
H H19A 0.1896 0.4763 0.1701 0.072 Uiso calc PR 0.544(7) A 1
C C18B 0.1773(2) 0.3154(12) 0.2294(6) 0.0598(17) Uani d PD 0.456(7) A 2
H H18B 0.1941 0.3957 0.2562 0.072 Uiso calc PR 0.456(7) A 2
H H19B 0.1724 0.2457 0.272 0.072 Uiso calc PR 0.456(7) A 2
C C19 0.14178(11) 0.3858(4) 0.1812(3) 0.0621(11) Uani d D 1.0 . .
H H20 0.1311 0.488 0.1692 0.074 Uiso calc R 1.0 A 1
H H21 0.1326 0.3413 0.227 0.074 Uiso calc R 1.0 A 1
C C21 0.16366(10) 0.1825(5) 0.1157(3) 0.0644(11) Uani d . 1.0 A .
H H22 0.1567 0.0804 0.1315 0.077 Uiso calc R 1.0 . .
H H23 0.171 0.1739 0.0628 0.077 Uiso calc R 1.0 . .
C C20 0.13277(11) 0.2869(5) 0.1079(3) 0.0853(15) Uani d . 1.0 A .
H H24 0.1101 0.2302 0.1067 0.102 Uiso calc R 1.0 . .
H H25 0.1299 0.3479 0.0573 0.102 Uiso calc R 1.0 . .

loop_
_atom_site_aniso_label
_atom_site_aniso_U_11
_atom_site_aniso_U_22
_atom_site_aniso_U_33
_atom_site_aniso_U_12
_atom_site_aniso_U_13
_atom_site_aniso_U_23
P1 0.0179(3) 0.0188(3) 0.0202(4) -0.0042(2) 0.0035(2) -0.0046(3)
P2 0.0196(3) 0.0224(3) 0.0207(4) -0.0035(2) 0.0051(3) -0.0063(3)
P3 0.0181(3) 0.0211(3) 0.0233(4) -0.0057(2) 0.0031(3) -0.0046(3)
N1 0.0199(10) 0.0271(11) 0.0271(13) -0.0068(8) 0.0074(9) -0.0103(10)
N2 0.0220(10) 0.0256(11) 0.0293(13) -0.0068(8) 0.0061(9) -0.0112(10)
N3 0.0199(10) 0.0241(11) 0.0288(13) -0.0059(8) 0.0085(9) -0.0064(10)
N4 0.0156(9) 0.0199(10) 0.0241(12) -0.0019(8) 0.0034(8) -0.0042(9)
O1 0.0202(9) 0.0417(11) 0.0360(12) -0.0020(8) 0.0037(8) -0.0028(10)
O2 0.0472(14) 0.0795(19) 0.076(2) 0.0032(13) 0.0037(13) -0.0085(16)
Cl1 0.0343(3) 0.0259(3) 0.0266(4) -0.0005(3) 0.0001(3) 0.0041(3)
Cl2 0.0344(4) 0.0338(4) 0.0425(5) 0.0094(3) 0.0068(3) -0.0001(3)
Cl3 0.0369(4) 0.0441(4) 0.0244(4) -0.0107(3) 0.0124(3) -0.0065(3)
Cl4 0.0377(4) 0.0260(3) 0.0386(4) -0.0103(3) 0.0093(3) 0.0015(3)
Cl5 0.0203(3) 0.0442(4) 0.0331(4) -0.0032(3) -0.0015(3) -0.0008(3)
C1 0.0194(11) 0.0159(11) 0.0131(13) -0.0025(9) 0.0020(9) 0.0037(10)
C2 0.0164(11) 0.0180(11) 0.0198(14) 0.0023(9) 0.0044(10) 0.0026(10)
C3 0.0202(11) 0.0136(11) 0.0175(13) 0.0007(9) 0.0041(10) -0.0004(10)
C4 0.0174(11) 0.0113(10) 0.0145(13) -0.0015(8) 0.0021(9) 0.0023(9)
C5 0.0170(11) 0.0166(11) 0.0210(14) 0.0004(9) 0.0065(10) -0.0020(10)
C6 0.0220(12) 0.0169(11) 0.0227(14) -0.0010(9) 0.0056(10) -0.0066(10)
C7 0.0161(15) 0.0110(14) 0.0174(19) 0 0.0021(13) 0
C8 0.0129(10) 0.0148(11) 0.0230(14) 0.0012(8) -0.0014(9) -0.0046(10)
C9 0.0210(12) 0.0231(12) 0.0232(15) 0.0024(9) 0.0020(10) -0.0037(11)
C10 0.0251(13) 0.0378(15) 0.0279(16) 0.0064(11) 0.0022(11) -0.0115(13)
C11 0.0299(14) 0.0303(14) 0.0368(18) 0.0079(11) -0.0024(12) -0.0207(13)
C12 0.0284(13) 0.0159(12) 0.0438(19) 0.0021(10) -0.0036(13) -0.0081(12)
C13 0.0159(11) 0.0161(11) 0.0279(15) 0.0006(9) -0.0045(10) -0.0037(11)
C14 0.0239(14) 0.060(2) 0.0362(19) -0.0027(13) -0.0034(13) 0.0065(16)
C15 0.0309(15) 0.0459(17) 0.049(2) -0.0077(13) 0.0087(14) -0.0093(16)
C16 0.0423(18) 0.078(3) 0.044(2) -0.0079(17) 0.0076(16) 0.015(2)
C17 0.0352(16) 0.082(2) 0.0305(19) -0.0029(16) 0.0052(14) -0.0016(18)
C18A 0.070(3) 0.070(5) 0.049(5) -0.024(4) 0.033(3) -0.020(3)
C18B 0.070(3) 0.070(5) 0.049(5) -0.024(4) 0.033(3) -0.020(3)
C19 0.085(3) 0.0408(19) 0.073(3) 0.0113(18) 0.044(2) 0.0118(19)
C21 0.059(2) 0.064(2) 0.063(3) 0.0143(18) -0.003(2) -0.018(2)
C20 0.064(3) 0.080(3) 0.098(4) 0.023(2) -0.012(2) -0.030(3)

loop_
_atom_type_symbol
_atom_type_description
_atom_type_scat_dispersion_real
_atom_type_scat_dispersion_imag
_atom_type_scat_source
C C 0.0033 0.0016 'International Tables Vol C Tables 4.2.6.8 and 6.1.1.4'
H H 0.0000 0.0000 'International Tables Vol C Tables 4.2.6.8 and 6.1.1.4'
N N 0.0061 0.0033 'International Tables Vol C Tables 4.2.6.8 and 6.1.1.4'
O O 0.0106 0.0060 'International Tables Vol C Tables 4.2.6.8 and 6.1.1.4'
P P 0.1023 0.0942 'International Tables Vol C Tables 4.2.6.8 and 6.1.1.4'
Cl Cl 0.1484 0.1585 'International Tables Vol C Tables 4.2.6.8 and 6.1.1.4'

loop_
_geom_angle_atom_site_label_1
_geom_angle_atom_site_label_2
_geom_angle_atom_site_label_3
_geom_angle_site_symmetry_1
_geom_angle_site_symmetry_3
_geom_angle
N3 P1 N1 . . 116.85(11)
N3 P1 N4 . . 107.42(10)
N1 P1 N4 . . 111.59(11)
N3 P1 Cl1 . . 108.27(9)
N1 P1 Cl1 . . 106.52(9)
N4 P1 Cl1 . . 105.58(9)
N1 P2 N2 . . 118.07(11)
N1 P2 Cl3 . . 108.68(9)
N2 P2 Cl3 . . 107.93(9)
N1 P2 Cl2 . . 110.18(9)
N2 P2 Cl2 . . 108.56(9)
Cl3 P2 Cl2 . . 102.24(4)
N3 P3 N2 . . 119.51(10)
N3 P3 Cl5 . . 108.66(8)
N2 P3 Cl5 . . 108.16(9)
N3 P3 Cl4 . . 109.29(9)
N2 P3 Cl4 . . 108.32(9)
Cl5 P3 Cl4 . . 101.38(4)
P2 N1 P1 . . 119.83(12)
P3 N2 P2 . . 119.45(13)
P3 N3 P1 . . 120.23(13)
C1 N4 P1 . . 125.01(16)
C1 N4 H1 . . 113.7(19)
P1 N4 H1 . . 112.1(18)
C14 O1 C17 . . 108.7(2)
C18B O2 C21 . . 106.8(4)
C18B O2 C18A . . 34.3(4)
C21 O2 C18A . . 107.4(4)
C2 C1 C6 . . 119.4(2)
C2 C1 N4 . . 119.03(19)
C6 C1 N4 . . 121.6(2)
C1 C2 C3 . . 120.3(2)
C1 C2 H2 . . 119.8
C3 C2 H2 . . 119.8
C2 C3 C4 . . 121.2(2)
C2 C3 H3 . . 119.4
C4 C3 H3 . . 119.4
C3 C4 C5 . . 117.5(2)
C3 C4 C7 . . 122.00(19)
C5 C4 C7 . . 120.41(18)
C6 C5 C4 . . 122.1(2)
C6 C5 H4 . . 119.0
C4 C5 H4 . . 119.0
C5 C6 C1 . . 119.4(2)
C5 C6 H5 . . 120.3
C1 C6 H5 . . 120.3
C8 C7 C8 2 . 101.7(3)
C8 C7 C4 2 . 109.13(12)
C8 C7 C4 . . 112.82(11)
C8 C7 C4 2 2 112.81(11)
C8 C7 C4 . 2 109.13(12)
C4 C7 C4 . 2 111.0(2)
C9 C8 C13 . . 120.6(2)
C9 C8 C7 . . 129.0(2)
C13 C8 C7 . . 110.4(2)
C8 C9 C10 . . 119.2(2)
C8 C9 H6 . . 120.4
C10 C9 H6 . . 120.4
C11 C10 C9 . . 120.3(3)
C11 C10 H7 . . 119.8
C9 C10 H7 . . 119.8
C12 C11 C10 . . 120.7(2)
C12 C11 H8 . . 119.7
C10 C11 H8 . . 119.7
C11 C12 C13 . . 119.2(2)
C11 C12 H9 . . 120.4
C13 C12 H9 . . 120.4
C12 C13 C8 . . 120.0(2)
C12 C13 C13 . 2 131.25(16)
C8 C13 C13 . 2 108.74(14)
O1 C14 C15 . . 106.1(2)
O1 C14 H10 . . 110.5
C15 C14 H10 . . 110.5
O1 C14 H11 . . 110.5
C15 C14 H11 . . 110.5
H10 C14 H11 . . 108.7
C14 C15 C16 . . 102.2(3)
C14 C15 H12 . . 111.3
C16 C15 H12 . . 111.3
C14 C15 H13 . . 111.3
C16 C15 H13 . . 111.3
H12 C15 H13 . . 109.2
C17 C16 C15 . . 102.6(3)
C17 C16 H14 . . 111.2
C15 C16 H14 . . 111.2
C17 C16 H15 . . 111.2
C15 C16 H15 . . 111.2
H14 C16 H15 . . 109.2
O1 C17 C16 . . 107.1(3)
O1 C17 H16 . . 110.3
C16 C17 H16 . . 110.3
O1 C17 H17 . . 110.3
C16 C17 H17 . . 110.3
H16 C17 H17 . . 108.6
C19 C18A O2 . . 103.1(4)
C19 C18A H18A . . 111.1
O2 C18A H18A . . 111.1
C19 C18A H19A . . 111.1
O2 C18A H19A . . 111.1
H18A C18A H19A . . 109.1
O2 C18B C19 . . 106.7(6)
O2 C18B H18B . . 110.4
C19 C18B H18B . . 110.4
O2 C18B H19B . . 110.4
C19 C18B H19B . . 110.4
H18B C18B H19B . . 108.6
C18A C19 C20 . . 104.9(4)
C18A C19 C18B . . 33.6(4)
C20 C19 C18B . . 102.5(4)
C18A C19 H20 . . 110.8
C20 C19 H20 . . 110.8
C18B C19 H20 . . 138.2
C18A C19 H21 . . 110.8
C20 C19 H21 . . 110.8
C18B C19 H21 . . 81.0
H20 C19 H21 . . 108.8
O2 C21 C20 . . 108.8(3)
O2 C21 H22 . . 109.9
C20 C21 H22 . . 109.9
O2 C21 H23 . . 109.9
C20 C21 H23 . . 109.9
H22 C21 H23 . . 108.3
C21 C20 C19 . . 105.0(3)
C21 C20 H24 . . 110.8
C19 C20 H24 . . 110.8
C21 C20 H25 . . 110.8
C19 C20 H25 . . 110.8
H24 C20 H25 . . 108.8

loop_
_geom_bond_atom_site_label_1
_geom_bond_atom_site_label_2
_geom_bond_site_symmetry_2
_geom_bond_distance
P1 N3 . 1.5930(19)
P1 N1 . 1.593(2)
P1 N4 . 1.622(2)
P1 Cl1 . 2.0293(10)
P2 N1 . 1.568(2)
P2 N2 . 1.584(2)
P2 Cl3 . 1.9851(10)
P2 Cl2 . 1.9967(9)
P3 N3 . 1.573(2)
P3 N2 . 1.580(2)
P3 Cl5 . 1.9903(9)
P3 Cl4 . 2.0043(9)
N4 C1 . 1.423(3)
N4 H1 . 0.869(10)
O1 C14 . 1.435(3)
O1 C17 . 1.441(4)
O2 C18B . 1.360(8)
O2 C21 . 1.385(4)
O2 C18A . 1.532(7)
C1 C2 . 1.382(3)
C1 C6 . 1.393(3)
C2 C3 . 1.386(3)
C2 H2 . 0.95
C3 C4 . 1.389(3)
C3 H3 . 0.95
C4 C5 . 1.390(3)
C4 C7 . 1.539(3)
C5 C6 . 1.381(3)
C5 H4 . 0.95
C6 H5 . 0.95
C7 C8 2 1.527(3)
C7 C8 . 1.527(3)
C7 C4 2 1.539(3)
C8 C9 . 1.383(4)
C8 C13 . 1.399(3)
C9 C10 . 1.391(4)
C9 H6 . 0.95
C10 C11 . 1.387(4)
C10 H7 . 0.95
C11 C12 . 1.386(4)
C11 H8 . 0.95
C12 C13 . 1.390(4)
C12 H9 . 0.95
C13 C13 2 1.469(5)
C14 C15 . 1.500(4)
C14 H10 . 0.99
C14 H11 . 0.99
C15 C16 . 1.517(5)
C15 H12 . 0.99
C15 H13 . 0.99
C16 C17 . 1.499(4)
C16 H14 . 0.99
C16 H15 . 0.99
C17 H16 . 0.99
C17 H17 . 0.99
C18A C19 . 1.441(8)
C18A H18A . 0.99
C18A H19A . 0.99
C18B C19 . 1.542(10)
C18B H18B . 0.99
C18B H19B . 0.99
C19 C20 . 1.487(6)
C19 H20 . 0.99
C19 H21 . 0.99
C21 C20 . 1.470(5)
C21 H22 . 0.99
C21 H23 . 0.99
C20 H24 . 0.99
C20 H25 . 0.99

loop_
_geom_torsion_atom_site_label_1
_geom_torsion_atom_site_label_2
_geom_torsion_atom_site_label_3
_geom_torsion_atom_site_label_4
_geom_torsion_site_symmetry_1
_geom_torsion_site_symmetry_4
_geom_torsion
N2 P2 N1 P1 . . -25.8(2)
Cl3 P2 N1 P1 . . -149.08(12)
Cl2 P2 N1 P1 . . 99.65(14)
N3 P1 N1 P2 . . 24.6(2)
N4 P1 N1 P2 . . 148.76(14)
Cl1 P1 N1 P2 . . -96.49(14)
N3 P3 N2 P2 . . -12.9(2)
Cl5 P3 N2 P2 . . -137.84(13)
Cl4 P3 N2 P2 . . 113.06(14)
N1 P2 N2 P3 . . 19.6(2)
Cl3 P2 N2 P3 . . 143.25(13)
Cl2 P2 N2 P3 . . -106.65(14)
N2 P3 N3 P1 . . 12.1(2)
Cl5 P3 N3 P1 . . 136.80(13)
Cl4 P3 N3 P1 . . -113.40(14)
N1 P1 N3 P3 . . -17.6(2)
N4 P1 N3 P3 . . -143.81(15)
Cl1 P1 N3 P3 . . 102.60(14)
N3 P1 N4 C1 . . -166.6(2)
N1 P1 N4 C1 . . 64.1(2)
Cl1 P1 N4 C1 . . -51.2(2)
P1 N4 C1 C2 . . 151.65(19)
P1 N4 C1 C6 . . -28.8(3)
C6 C1 C2 C3 . . 2.7(3)
N4 C1 C2 C3 . . -177.7(2)
C1 C2 C3 C4 . . -0.3(4)
C2 C3 C4 C5 . . -1.9(3)
C2 C3 C4 C7 . . -179.2(2)
C3 C4 C5 C6 . . 1.8(3)
C7 C4 C5 C6 . . 179.1(2)
C4 C5 C6 C1 . . 0.6(4)
C2 C1 C6 C5 . . -2.8(4)
N4 C1 C6 C5 . . 177.6(2)
C3 C4 C7 C8 . 2 94.7(2)
C5 C4 C7 C8 . 2 -82.5(3)
C3 C4 C7 C8 . . -17.5(3)
C5 C4 C7 C8 . . 165.3(2)
C3 C4 C7 C4 . 2 -140.3(2)
C5 C4 C7 C4 . 2 42.48(17)
C8 C7 C8 C9 2 . -179.6(3)
C4 C7 C8 C9 . . -62.8(3)
C4 C7 C8 C9 2 . 61.0(3)
C8 C7 C8 C13 2 . 0.06(11)
C4 C7 C8 C13 . . 116.8(2)
C4 C7 C8 C13 2 . -119.3(2)
C13 C8 C9 C10 . . -0.2(3)
C7 C8 C9 C10 . . 179.40(19)
C8 C9 C10 C11 . . 0.2(4)
C9 C10 C11 C12 . . -0.2(4)
C10 C11 C12 C13 . . 0.3(4)
C11 C12 C13 C8 . . -0.3(4)
C11 C12 C13 C13 . 2 -179.3(3)
C9 C8 C13 C12 . . 0.3(3)
C7 C8 C13 C12 . . -179.38(19)
C9 C8 C13 C13 . 2 179.5(2)
C7 C8 C13 C13 . 2 -0.2(3)
C17 O1 C14 C15 . . 17.5(3)
O1 C14 C15 C16 . . -33.0(3)
C14 C15 C16 C17 . . 35.4(3)
C14 O1 C17 C16 . . 5.7(4)
C15 C16 C17 O1 . . -26.0(4)
C18B O2 C18A C19 . . -70.4(8)
C21 O2 C18A C19 . . 24.1(6)
C21 O2 C18B C19 . . -32.8(7)
C18A O2 C18B C19 . . 63.5(8)
O2 C18A C19 C20 . . -32.4(6)
O2 C18A C19 C18B . . 57.7(7)
O2 C18B C19 C18A . . -75.5(8)
O2 C18B C19 C20 . . 22.8(7)
C18B O2 C21 C20 . . 30.3(7)
C18A O2 C21 C20 . . -5.6(6)
O2 C21 C20 C19 . . -14.5(5)
C18A C19 C20 C21 . . 29.8(6)
C18B C19 C20 C21 . . -4.7(6)
